data_4080308
loop_
_publ_author_name
'Hegemann, Corinna'
'Tyrra, Wieland'
'Neud\"orfl, J\"org-Martin'
'Mathur, Sanjay'

_publ_section_title
;
 Synthetic and Structural Investigations on the Reactivity of the Cd--I
 Bond in [ICd{Zr2(OPri)9}] to Construct New Mixed-Metal Alkoxides
;
_journal_issue 6
_journal_name_full Organometallics
_journal_page_first 1654
_journal_paper_doi 10.1021/om301053b
_journal_volume 32
_journal_year 2013
_chemical_formula_moiety 'C29 H63 Cd F3 O9 Zr2'
_chemical_formula_sum 'C29 H63 Cd F3 O9 Zr2'
_chemical_formula_weight 907.63
_chemical_name_systematic
;
 ?
;
_space_group_IT_number 62
_symmetry_cell_setting orthorhombic
_symmetry_space_group_name_Hall '-P 2ac 2n'
_symmetry_space_group_name_H-M 'P n m a'
_atom_sites_solution_hydrogens geom
_atom_sites_solution_primary direct
_atom_sites_solution_secondary difmap
_audit_creation_method SHELXL-97
_cell_angle_alpha 90.00
_cell_angle_beta 90.00
_cell_angle_gamma 90.00
_cell_formula_units_Z 4
_cell_length_a 22.463(4)
_cell_length_b 15.761(2)
_cell_length_c 12.5635(15)
_cell_measurement_reflns_used 7656
_cell_measurement_temperature 293(2)
_cell_measurement_theta_max 25.00
_cell_measurement_theta_min 1.81
_cell_volume 4448.0(11)
_computing_cell_refinement 'X-Area (Stoe & Cie, 2001)'
_computing_data_collection 'X-Area (Stoe & Cie, 2001)'
_computing_data_reduction 'X-Area (Stoe & Cie, 2001)'
_computing_structure_refinement 'SHELXL-97 (Sheldrick, 1997)'
_computing_structure_solution 'SHELXS-97 (Sheldrick, 1990)'
_diffrn_ambient_temperature 293(2)
_diffrn_detector_area_resol_mean 'not measured'
_diffrn_measured_fraction_theta_full 0.999
_diffrn_measured_fraction_theta_max 0.999
_diffrn_measurement_device_type 'IPDS II (Stoe & Cie)'
_diffrn_measurement_method '\w and \f scans'
_diffrn_radiation_monochromator graphite
_diffrn_radiation_source 'fine-focus sealed tube'
_diffrn_radiation_type MoK\a
_diffrn_radiation_wavelength 0.71073
_diffrn_reflns_av_R_equivalents 0.1601
_diffrn_reflns_av_sigmaI/netI 0.1054
_diffrn_reflns_limit_h_max 26
_diffrn_reflns_limit_h_min -26
_diffrn_reflns_limit_k_max 18
_diffrn_reflns_limit_k_min -18
_diffrn_reflns_limit_l_max 13
_diffrn_reflns_limit_l_min -14
_diffrn_reflns_number 45565
_diffrn_reflns_theta_full 25.00
_diffrn_reflns_theta_max 25.00
_diffrn_reflns_theta_min 1.81
_diffrn_standards_decay_% 'not measured'
_diffrn_standards_interval_count 'not measured'
_diffrn_standards_interval_time 'not measured'
_diffrn_standards_number 'not measured'
_exptl_absorpt_coefficient_mu 0.984
_exptl_absorpt_correction_T_max 0.8539
_exptl_absorpt_correction_T_min 0.6697
_exptl_absorpt_correction_type numerical
_exptl_absorpt_process_details
;
The absorption correction (X-RED; Stoe & Cie, 2001)
was performed after optimizing the crystal shape
using X-SHAPE (Stoe & Cie, 1999).
;
_exptl_crystal_colour colourless
_exptl_crystal_density_diffrn 1.355
_exptl_crystal_density_meas ?
_exptl_crystal_density_method 'not measured'
_exptl_crystal_description needle
_exptl_crystal_F_000 1856
_exptl_crystal_size_max 0.51
_exptl_crystal_size_mid 0.13
_exptl_crystal_size_min 0.12
_refine_diff_density_max 0.541
_refine_diff_density_min -0.330
_refine_diff_density_rms 0.072
_refine_ls_extinction_coef 'not measured'
_refine_ls_extinction_method none
_refine_ls_goodness_of_fit_ref 0.710
_refine_ls_hydrogen_treatment constr
_refine_ls_matrix_type full
_refine_ls_number_parameters 226
_refine_ls_number_reflns 4069
_refine_ls_number_restraints 2
_refine_ls_restrained_S_all 0.710
_refine_ls_R_factor_all 0.1685
_refine_ls_R_factor_gt 0.0477
_refine_ls_shift/su_max 0.004
_refine_ls_shift/su_mean 0.000
_refine_ls_structure_factor_coef Fsqd
_refine_ls_weighting_details 'calc w=1/[\s^2^(Fo^2^)+(0.0693P)^2^+0.0000P] where P=(Fo^2^+2Fc^2^)/3'
_refine_ls_weighting_scheme calc
_refine_ls_wR_factor_gt 0.1101
_refine_ls_wR_factor_ref 0.1407
_reflns_number_gt 1205
_reflns_number_total 4069
_reflns_threshold_expression >2sigma(I)
_cod_data_source_file om301053b_si_002.cif
_cod_data_source_block 4
_cod_depositor_comments
;
The following automatic conversions were performed:

'_exptl_crystal_density_meas' value 'not measured' was changed to '?'
- the value is perceived as not measured.

Automatic conversion script
Id: cif_fix_values 3008 2015-01-20 13:52:24Z robertas 
;
_cod_database_code 4080308

loop_
_symmetry_equiv_pos_as_xyz
'x, y, z'
'-x+1/2, -y, z+1/2'
'x+1/2, -y+1/2, -z+1/2'
'-x, y+1/2, -z'
'-x, -y, -z'
'x-1/2, y, -z-1/2'
'-x-1/2, y-1/2, z-1/2'
'x, -y-1/2, z'

loop_
_atom_site_label
_atom_site_type_symbol
_atom_site_fract_x
_atom_site_fract_y
_atom_site_fract_z
_atom_site_U_iso_or_equiv
_atom_site_adp_type
_atom_site_occupancy
_atom_site_symmetry_multiplicity
_atom_site_calc_flag
_atom_site_refinement_flags
Cd1 Cd 0.23671(4) 0.2500 0.45602(10) 0.1244(4) Uani 1 2 d S
Zr1 Zr 0.35159(5) 0.2500 0.29086(9) 0.0977(4) Uani 1 2 d S
Zr2 Zr 0.37358(6) 0.2500 0.55292(9) 0.1022(4) Uani 1 2 d S
O4 O 0.4229(3) 0.2500 0.4059(6) 0.102(2) Uani 1 2 d S
O6 O 0.4099(3) 0.1577(4) 0.6236(5) 0.138(2) Uani 1 1 d .
O5 O 0.3750(3) 0.3423(4) 0.2023(5) 0.1281(19) Uani 1 1 d .
O1 O 0.2627(4) 0.2500 0.2675(7) 0.127(3) Uani 1 2 d S
O2 O 0.2912(4) 0.2500 0.6212(7) 0.121(3) Uani 1 2 d S
O3 O 0.3213(2) 0.1702(3) 0.4334(4) 0.0992(15) Uani 1 1 d .
C52 C 0.3850(10) 0.4166(19) 0.1246(16) 0.288(13) Uani 1 1 d .
H52 H 0.3757 0.4737 0.1504 0.345 Uiso 1 1 calc R
C51 C 0.4408(10) 0.4004(14) 0.0998(17) 0.326(13) Uani 1 1 d .
H51A H 0.4661 0.4169 0.1577 0.488 Uiso 1 1 calc R
H51B H 0.4515 0.4317 0.0371 0.488 Uiso 1 1 calc R
H51C H 0.4454 0.3408 0.0865 0.488 Uiso 1 1 calc R
C32 C 0.3701(5) 0.0300(6) 0.4211(9) 0.164(4) Uani 1 1 d .
H32A H 0.4030 0.0680 0.4307 0.246 Uiso 1 1 calc R
H32B H 0.3717 0.0059 0.3510 0.246 Uiso 1 1 calc R
H32C H 0.3722 -0.0146 0.4731 0.246 Uiso 1 1 calc R
C62 C 0.4939(11) 0.1240(13) 0.721(2) 0.398(18) Uani 1 1 d .
H62A H 0.5086 0.1681 0.6750 0.598 Uiso 1 1 calc R
H62B H 0.5204 0.0763 0.7181 0.598 Uiso 1 1 calc R
H62C H 0.4916 0.1448 0.7925 0.598 Uiso 1 1 calc R
C50 C 0.3557(12) 0.389(3) 0.036(2) 0.55(3) Uani 1 1 d .
H50A H 0.3137 0.3977 0.0449 0.832 Uiso 1 1 calc R
H50B H 0.3635 0.3299 0.0251 0.832 Uiso 1 1 calc R
H50C H 0.3692 0.4207 -0.0249 0.832 Uiso 1 1 calc R
C10 C 0.2285(9) 0.2500 0.1699(17) 0.197(8) Uani 1 2 d S
H10 H 0.2597 0.2500 0.1154 0.237 Uiso 1 2 calc SR
C20 C 0.2763(11) 0.2500 0.7321(16) 0.206(10) Uani 1 2 d S
H20 H 0.3143 0.2500 0.7703 0.247 Uiso 1 2 calc SR
C60 C 0.4409(9) 0.1007(13) 0.6890(18) 0.273(11) Uani 1 1 d .
H60 H 0.4552 0.0649 0.6305 0.328 Uiso 1 1 calc R
C30 C 0.3125(6) 0.0781(6) 0.4345(11) 0.171(5) Uani 1 1 d .
H30 H 0.3132 0.0744 0.5124 0.205 Uiso 1 1 calc R
C21 C 0.2467(8) 0.3278(10) 0.7620(13) 0.288(10) Uani 1 1 d .
H21A H 0.2700 0.3754 0.7385 0.432 Uiso 1 1 calc R
H21B H 0.2425 0.3299 0.8380 0.432 Uiso 1 1 calc R
H21C H 0.2081 0.3299 0.7294 0.432 Uiso 1 1 calc R
C61 C 0.4050(8) 0.0383(10) 0.7348(13) 0.253(8) Uani 1 1 d .
H61A H 0.3685 0.0339 0.6957 0.380 Uiso 1 1 calc R
H61B H 0.3965 0.0533 0.8073 0.380 Uiso 1 1 calc R
H61C H 0.4255 -0.0152 0.7330 0.380 Uiso 1 1 calc R
C31 C 0.2604(7) 0.0487(8) 0.427(2) 0.364(17) Uani 1 1 d .
H31A H 0.2321 0.0933 0.4393 0.546 Uiso 1 1 calc R
H31B H 0.2549 0.0049 0.4794 0.546 Uiso 1 1 calc R
H31C H 0.2545 0.0255 0.3573 0.546 Uiso 1 1 calc R
C40 C 0.4837(8) 0.2500 0.3896(17) 0.172(7) Uani 1 2 d S
H40 H 0.4812 0.2500 0.3117 0.207 Uiso 1 2 calc SR
C41 C 0.5131(6) 0.3259(10) 0.3962(14) 0.260(9) Uani 1 1 d .
H41A H 0.4850 0.3715 0.3899 0.389 Uiso 1 1 calc R
H41B H 0.5418 0.3297 0.3399 0.389 Uiso 1 1 calc R
H41C H 0.5330 0.3297 0.4636 0.389 Uiso 1 1 calc R
C11 C 0.1996(7) 0.1728(10) 0.1507(13) 0.267(9) Uani 1 1 d .
H11A H 0.2258 0.1267 0.1681 0.401 Uiso 1 1 calc R
H11B H 0.1887 0.1693 0.0769 0.401 Uiso 1 1 calc R
H11C H 0.1644 0.1693 0.1939 0.401 Uiso 1 1 calc R
C2 C 0.1062(6) 0.2500 0.546(2) 0.52(5) Uani 1 2 d SD
F3 F 0.0481(6) 0.2500 0.5184(13) 0.342(9) Uani 1 2 d SD
C1 C 0.1270(12) 0.2500 0.433(2) 0.31(2) Uani 1 2 d SD
F2 F 0.1273(6) 0.1714(10) 0.5705(17) 0.204(8) Uani 0.50 1 d P
F1 F 0.1125(5) 0.1664(11) 0.4096(14) 0.195(8) Uani 0.50 1 d P

loop_
_atom_site_aniso_label
_atom_site_aniso_U_11
_atom_site_aniso_U_22
_atom_site_aniso_U_33
_atom_site_aniso_U_23
_atom_site_aniso_U_13
_atom_site_aniso_U_12
Cd1 0.0897(7) 0.1313(8) 0.1522(10) 0.000 0.0159(7) 0.000
Zr1 0.0962(8) 0.1058(9) 0.0911(8) 0.000 0.0004(8) 0.000
Zr2 0.1128(10) 0.1017(8) 0.0922(9) 0.000 -0.0074(8) 0.000
O4 0.064(5) 0.124(6) 0.118(6) 0.000 0.004(4) 0.000
O6 0.161(6) 0.130(5) 0.122(5) 0.024(4) -0.028(4) 0.031(4)
O5 0.135(5) 0.132(5) 0.117(5) 0.029(4) 0.027(4) -0.007(4)
O1 0.099(6) 0.162(7) 0.121(7) 0.000 -0.020(6) 0.000
O2 0.139(7) 0.124(6) 0.100(6) 0.000 0.014(6) 0.000
O3 0.095(4) 0.093(4) 0.109(4) -0.001(3) 0.006(3) -0.013(3)
C52 0.21(2) 0.49(3) 0.162(15) 0.03(2) 0.075(17) -0.09(2)
C51 0.30(3) 0.38(3) 0.30(3) 0.23(2) -0.05(2) -0.06(2)
C32 0.201(12) 0.093(7) 0.198(11) -0.009(7) 0.020(10) 0.020(8)
C62 0.39(3) 0.29(2) 0.52(4) 0.15(2) -0.29(3) 0.01(2)
C50 0.32(3) 1.02(8) 0.33(3) 0.42(5) -0.11(3) -0.23(4)
C10 0.177(18) 0.21(2) 0.21(2) 0.000 -0.102(16) 0.000
C20 0.31(3) 0.154(16) 0.151(18) 0.000 0.124(18) 0.000
C60 0.23(2) 0.26(2) 0.34(3) 0.171(19) -0.113(18) -0.044(16)
C30 0.161(11) 0.072(7) 0.279(16) -0.011(8) -0.005(11) -0.022(7)
C21 0.41(3) 0.223(15) 0.231(16) -0.074(13) 0.173(18) -0.022(16)
C61 0.29(2) 0.233(17) 0.236(17) 0.107(14) -0.041(14) 0.045(15)
C31 0.179(15) 0.106(9) 0.81(5) -0.038(16) 0.02(2) -0.049(10)
C40 0.097(13) 0.154(15) 0.27(2) 0.000 -0.026(14) 0.000
C41 0.114(10) 0.261(17) 0.40(3) 0.005(17) 0.031(12) -0.038(11)
C11 0.209(15) 0.281(19) 0.31(2) -0.088(16) -0.130(15) -0.014(13)
C2 0.033(14) 0.87(16) 0.65(11) 0.000 0.08(3) 0.000
F3 0.152(11) 0.53(3) 0.35(2) 0.000 0.057(12) 0.000
C1 0.17(3) 0.29(4) 0.47(5) 0.000 0.20(3) 0.000
F2 0.072(8) 0.189(12) 0.35(2) 0.054(15) 0.051(11) -0.004(8)
F1 0.091(8) 0.228(15) 0.266(19) -0.117(14) 0.028(9) -0.049(10)

loop_
_atom_type_symbol
_atom_type_description
_atom_type_scat_dispersion_real
_atom_type_scat_dispersion_imag
_atom_type_scat_source
C C 0.0033 0.0016 'International Tables Vol C Tables 4.2.6.8 and 6.1.1.4'
H H 0.0000 0.0000 'International Tables Vol C Tables 4.2.6.8 and 6.1.1.4'
Cd Cd -0.8075 1.2024 'International Tables Vol C Tables 4.2.6.8 and 6.1.1.4'
F F 0.0171 0.0103 'International Tables Vol C Tables 4.2.6.8 and 6.1.1.4'
O O 0.0106 0.0060 'International Tables Vol C Tables 4.2.6.8 and 6.1.1.4'
Zr Zr -2.9673 0.5597 'International Tables Vol C Tables 4.2.6.8 and 6.1.1.4'

loop_
_geom_angle_atom_site_label_1
_geom_angle_atom_site_label_2
_geom_angle_atom_site_label_3
_geom_angle
_geom_angle_site_symmetry_1
_geom_angle_site_symmetry_3
O3 Cd1 O3 66.4(2) 8_565 .
O3 Cd1 O2 71.7(2) 8_565 .
O3 Cd1 O2 71.7(2) . .
O3 Cd1 O1 71.4(2) 8_565 .
O3 Cd1 O1 71.4(2) . .
O2 Cd1 O1 135.6(3) . .
O3 Cd1 C1 143.8(3) 8_565 .
O3 Cd1 C1 143.8(3) . .
O2 Cd1 C1 127.3(7) . .
O1 Cd1 C1 97.1(7) . .
O3 Cd1 Zr2 43.63(13) 8_565 .
O3 Cd1 Zr2 43.63(13) . .
O2 Cd1 Zr2 37.9(2) . .
O1 Cd1 Zr2 97.8(2) . .
C1 Cd1 Zr2 165.1(7) . .
O3 Cd1 Zr1 43.73(13) 8_565 .
O3 Cd1 Zr1 43.73(13) . .
O2 Cd1 Zr1 98.3(2) . .
O1 Cd1 Zr1 37.4(2) . .
C1 Cd1 Zr1 134.5(7) . .
Zr2 Cd1 Zr1 60.40(4) . .
O5 Zr1 O5 99.6(4) . 8_565
O5 Zr1 O1 100.8(3) . .
O5 Zr1 O1 100.8(3) 8_565 .
O5 Zr1 O4 100.7(2) . .
O5 Zr1 O4 100.7(2) 8_565 .
O1 Zr1 O4 146.3(3) . .
O5 Zr1 O3 96.8(2) . 8_565
O5 Zr1 O3 163.2(2) 8_565 8_565
O1 Zr1 O3 79.6(2) . 8_565
O4 Zr1 O3 72.4(2) . 8_565
O5 Zr1 O3 163.2(2) . .
O5 Zr1 O3 96.8(2) 8_565 .
O1 Zr1 O3 79.6(2) . .
O4 Zr1 O3 72.4(2) . .
O3 Zr1 O3 66.6(2) 8_565 .
O5 Zr1 Cd1 125.51(19) . .
O5 Zr1 Cd1 125.51(19) 8_565 .
O1 Zr1 Cd1 47.2(3) . .
O4 Zr1 Cd1 99.2(2) . .
O3 Zr1 Cd1 43.85(13) 8_565 .
O3 Zr1 Cd1 43.85(13) . .
O5 Zr1 Zr2 122.44(19) . .
O5 Zr1 Zr2 122.44(19) 8_565 .
O1 Zr1 Zr2 106.9(3) . .
O4 Zr1 Zr2 39.4(2) . .
O3 Zr1 Zr2 43.22(12) 8_565 .
O3 Zr1 Zr2 43.22(12) . .
Cd1 Zr1 Zr2 59.73(4) . .
O6 Zr2 O6 100.7(4) 8_565 .
O6 Zr2 O2 101.2(3) 8_565 .
O6 Zr2 O2 101.2(3) . .
O6 Zr2 O4 100.4(2) 8_565 .
O6 Zr2 O4 100.4(2) . .
O2 Zr2 O4 145.9(3) . .
O6 Zr2 O3 96.2(2) 8_565 8_565
O6 Zr2 O3 162.7(2) . 8_565
O2 Zr2 O3 79.1(2) . 8_565
O4 Zr2 O3 72.6(2) . 8_565
O6 Zr2 O3 162.7(2) 8_565 .
O6 Zr2 O3 96.2(2) . .
O2 Zr2 O3 79.1(2) . .
O4 Zr2 O3 72.6(2) . .
O3 Zr2 O3 66.8(3) 8_565 .
O6 Zr2 Cd1 125.1(2) 8_565 .
O6 Zr2 Cd1 125.1(2) . .
O2 Zr2 Cd1 46.5(2) . .
O4 Zr2 Cd1 99.4(2) . .
O3 Zr2 Cd1 43.92(13) 8_565 .
O3 Zr2 Cd1 43.92(12) . .
O6 Zr2 Zr1 121.9(2) 8_565 .
O6 Zr2 Zr1 121.9(2) . .
O2 Zr2 Zr1 106.4(3) . .
O4 Zr2 Zr1 39.5(2) . .
O3 Zr2 Zr1 43.39(13) 8_565 .
O3 Zr2 Zr1 43.39(13) . .
Cd1 Zr2 Zr1 59.87(4) . .
C40 O4 Zr2 129.5(10) . .
C40 O4 Zr1 129.5(10) . .
Zr2 O4 Zr1 101.1(3) . .
C60 O6 Zr2 169.4(10) . .
C52 O5 Zr1 172.0(10) . .
C10 O1 Zr1 130.4(11) . .
C10 O1 Cd1 134.1(10) . .
Zr1 O1 Cd1 95.5(4) . .
C20 O2 Zr2 128.5(12) . .
C20 O2 Cd1 135.9(11) . .
Zr2 O2 Cd1 95.6(4) . .
C30 O3 Zr2 127.5(6) . .
C30 O3 Zr1 126.3(6) . .
Zr2 O3 Zr1 93.39(17) . .
C30 O3 Cd1 115.4(6) . .
Zr2 O3 Cd1 92.44(18) . .
Zr1 O3 Cd1 92.42(19) . .
C51 C52 C50 102(3) . .
C51 C52 O5 98(2) . .
C50 C52 O5 102(2) . .
C51 C52 H52 117.3 . .
C50 C52 H52 117.3 . .
O5 C52 H52 117.3 . .
C52 C51 H51A 109.5 . .
C52 C51 H51B 109.5 . .
H51A C51 H51B 109.5 . .
C52 C51 H51C 109.5 . .
H51A C51 H51C 109.5 . .
H51B C51 H51C 109.5 . .
C30 C32 H32A 109.5 . .
C30 C32 H32B 109.5 . .
H32A C32 H32B 109.5 . .
C30 C32 H32C 109.5 . .
H32A C32 H32C 109.5 . .
H32B C32 H32C 109.5 . .
C60 C62 H62A 109.5 . .
C60 C62 H62B 109.5 . .
H62A C62 H62B 109.5 . .
C60 C62 H62C 109.5 . .
H62A C62 H62C 109.5 . .
H62B C62 H62C 109.5 . .
C52 C50 H50A 109.5 . .
C52 C50 H50B 109.5 . .
H50A C50 H50B 109.5 . .
C52 C50 H50C 109.5 . .
H50A C50 H50C 109.5 . .
H50B C50 H50C 109.5 . .
C11 C10 C11 121(2) 8_565 .
C11 C10 O1 113.1(12) 8_565 .
C11 C10 O1 113.1(12) . .
C11 C10 H10 102.2 8_565 .
C11 C10 H10 102.2 . .
O1 C10 H10 102.2 . .
O2 C20 C21 111.2(12) . .
O2 C20 C21 111.2(12) . 8_565
C21 C20 C21 116(2) . 8_565
O2 C20 H20 105.8 . .
C21 C20 H20 105.8 . .
C21 C20 H20 105.8 8_565 .
C62 C60 C61 126.7(19) . .
C62 C60 O6 116.8(17) . .
C61 C60 O6 114.0(15) . .
C62 C60 H60 95.3 . .
C61 C60 H60 95.3 . .
O6 C60 H60 95.3 . .
C31 C30 O3 119.3(11) . .
C31 C30 C32 127.0(11) . .
O3 C30 C32 112.4(9) . .
C31 C30 H30 93.8 . .
O3 C30 H30 93.8 . .
C32 C30 H30 93.8 . .
C20 C21 H21A 109.5 . .
C20 C21 H21B 109.5 . .
H21A C21 H21B 109.5 . .
C20 C21 H21C 109.5 . .
H21A C21 H21C 109.5 . .
H21B C21 H21C 109.5 . .
C60 C61 H61A 109.5 . .
C60 C61 H61B 109.5 . .
H61A C61 H61B 109.5 . .
C60 C61 H61C 109.5 . .
H61A C61 H61C 109.5 . .
H61B C61 H61C 109.5 . .
C30 C31 H31A 109.5 . .
C30 C31 H31B 109.5 . .
H31A C31 H31B 109.5 . .
C30 C31 H31C 109.5 . .
H31A C31 H31C 109.5 . .
H31B C31 H31C 109.5 . .
C41 C40 C41 121.9(18) . 8_565
C41 C40 O4 117.8(10) . .
C41 C40 O4 117.8(10) 8_565 .
C41 C40 H40 95.1 . .
C41 C40 H40 95.1 8_565 .
O4 C40 H40 95.1 . .
C40 C41 H41A 109.5 . .
C40 C41 H41B 109.5 . .
H41A C41 H41B 109.5 . .
C40 C41 H41C 109.5 . .
H41A C41 H41C 109.5 . .
H41B C41 H41C 109.5 . .
C10 C11 H11A 109.5 . .
C10 C11 H11B 109.5 . .
H11A C11 H11B 109.5 . .
C10 C11 H11C 109.5 . .
H11A C11 H11C 109.5 . .
H11B C11 H11C 109.5 . .
F3 C2 F2 113.3(9) . 8_565
F3 C2 F2 113.3(9) . .
F2 C2 F2 131(2) 8_565 .
F3 C2 C1 93.1(15) . .
F2 C2 C1 95.9(18) 8_565 .
F2 C2 C1 95.9(18) . .
F1 C1 F1 143(3) 8_565 .
F1 C1 C2 97.3(15) 8_565 .
F1 C1 C2 97.3(15) . .
F1 C1 Cd1 104.9(13) 8_565 .
F1 C1 Cd1 104.9(13) . .
C2 C1 Cd1 101.4(16) . .

loop_
_geom_bond_atom_site_label_1
_geom_bond_atom_site_label_2
_geom_bond_distance
_geom_bond_site_symmetry_2
Cd1 O3 2.296(5) 8_565
Cd1 O3 2.296(5) .
Cd1 O2 2.410(9) .
Cd1 O1 2.440(9) .
Cd1 C1 2.48(3) .
Cd1 Zr2 3.3068(17) .
Cd1 Zr1 3.3114(17) .
Zr1 O5 1.905(6) .
Zr1 O5 1.905(6) 8_565
Zr1 O1 2.019(9) .
Zr1 O4 2.158(8) .
Zr1 O3 2.291(5) 8_565
Zr1 O3 2.291(5) .
Zr1 Zr2 3.3293(17) .
Zr2 O6 1.890(6) 8_565
Zr2 O6 1.890(6) .
Zr2 O2 2.040(9) .
Zr2 O4 2.155(8) .
Zr2 O3 2.284(5) 8_565
Zr2 O3 2.284(5) .
O4 C40 1.381(17) .
O6 C60 1.402(16) .
O5 C52 1.54(3) .
O1 C10 1.446(18) .
O2 C20 1.432(18) .
O3 C30 1.465(10) .
C52 C51 1.32(2) .
C52 C50 1.37(3) .
C52 H52 0.9800 .
C51 H51A 0.9600 .
C51 H51B 0.9600 .
C51 H51C 0.9600 .
C32 C30 1.510(13) .
C32 H32A 0.9600 .
C32 H32B 0.9600 .
C32 H32C 0.9600 .
C62 C60 1.31(2) .
C62 H62A 0.9600 .
C62 H62B 0.9600 .
C62 H62C 0.9600 .
C50 H50A 0.9600 .
C50 H50B 0.9600 .
C50 H50C 0.9600 .
C10 C11 1.401(14) 8_565
C10 C11 1.401(14) .
C10 H10 0.9800 .
C20 C21 1.444(16) .
C20 C21 1.444(16) 8_565
C20 H20 0.9800 .
C60 C61 1.396(19) .
C60 H60 0.9800 .
C30 C31 1.263(14) .
C30 H30 0.9800 .
C21 H21A 0.9600 .
C21 H21B 0.9600 .
C21 H21C 0.9600 .
C61 H61A 0.9600 .
C61 H61B 0.9600 .
C61 H61C 0.9600 .
C31 H31A 0.9600 .
C31 H31B 0.9600 .
C31 H31C 0.9600 .
C40 C41 1.368(13) .
C40 C41 1.368(13) 8_565
C40 H40 0.9800 .
C41 H41A 0.9600 .
C41 H41B 0.9600 .
C41 H41C 0.9600 .
C11 H11A 0.9600 .
C11 H11B 0.9600 .
C11 H11C 0.9600 .
C2 F3 1.3503(11) .
C2 F2 1.361(16) 8_565
C2 F2 1.361(15) .
C2 C1 1.4998(10) .
C1 F1 1.387(15) 8_565
C1 F1 1.387(15) .

loop_
_geom_torsion_atom_site_label_1
_geom_torsion_atom_site_label_2
_geom_torsion_atom_site_label_3
_geom_torsion_atom_site_label_4
_geom_torsion
_geom_torsion_site_symmetry_1
_geom_torsion_site_symmetry_4
O3 Cd1 Zr1 O5 -57.9(3) 8_565 .
O3 Cd1 Zr1 O5 -162.7(3) . .
O2 Cd1 Zr1 O5 -110.3(2) . .
O1 Cd1 Zr1 O5 69.7(2) . .
C1 Cd1 Zr1 O5 69.7(2) . .
Zr2 Cd1 Zr1 O5 -110.3(2) . .
O3 Cd1 Zr1 O5 162.7(3) 8_565 8_565
O3 Cd1 Zr1 O5 57.9(3) . 8_565
O2 Cd1 Zr1 O5 110.3(2) . 8_565
O1 Cd1 Zr1 O5 -69.7(2) . 8_565
C1 Cd1 Zr1 O5 -69.7(2) . 8_565
Zr2 Cd1 Zr1 O5 110.3(2) . 8_565
O3 Cd1 Zr1 O1 -127.62(18) 8_565 .
O3 Cd1 Zr1 O1 127.62(18) . .
O2 Cd1 Zr1 O1 180.0 . .
C1 Cd1 Zr1 O1 0.0 . .
Zr2 Cd1 Zr1 O1 180.0 . .
O3 Cd1 Zr1 O4 52.38(18) 8_565 .
O3 Cd1 Zr1 O4 -52.38(18) . .
O2 Cd1 Zr1 O4 0.0 . .
O1 Cd1 Zr1 O4 180.0 . .
C1 Cd1 Zr1 O4 180.0 . .
Zr2 Cd1 Zr1 O4 0.0 . .
O3 Cd1 Zr1 O3 -104.8(4) . 8_565
O2 Cd1 Zr1 O3 -52.38(18) . 8_565
O1 Cd1 Zr1 O3 127.62(18) . 8_565
C1 Cd1 Zr1 O3 127.62(18) . 8_565
Zr2 Cd1 Zr1 O3 -52.38(18) . 8_565
O3 Cd1 Zr1 O3 104.8(4) 8_565 .
O2 Cd1 Zr1 O3 52.38(18) . .
O1 Cd1 Zr1 O3 -127.62(18) . .
C1 Cd1 Zr1 O3 -127.62(18) . .
Zr2 Cd1 Zr1 O3 52.38(18) . .
O3 Cd1 Zr1 Zr2 52.38(18) 8_565 .
O3 Cd1 Zr1 Zr2 -52.38(18) . .
O2 Cd1 Zr1 Zr2 0.0 . .
O1 Cd1 Zr1 Zr2 180.0 . .
C1 Cd1 Zr1 Zr2 180.0 . .
O3 Cd1 Zr2 O6 57.3(3) 8_565 8_565
O3 Cd1 Zr2 O6 162.4(3) . 8_565
O2 Cd1 Zr2 O6 -70.1(2) . 8_565
O1 Cd1 Zr2 O6 109.9(2) . 8_565
C1 Cd1 Zr2 O6 -70.1(2) . 8_565
Zr1 Cd1 Zr2 O6 109.9(2) . 8_565
O3 Cd1 Zr2 O6 -162.4(3) 8_565 .
O3 Cd1 Zr2 O6 -57.3(3) . .
O2 Cd1 Zr2 O6 70.1(2) . .
O1 Cd1 Zr2 O6 -109.9(2) . .
C1 Cd1 Zr2 O6 70.1(2) . .
Zr1 Cd1 Zr2 O6 -109.9(2) . .
O3 Cd1 Zr2 O2 127.48(18) 8_565 .
O3 Cd1 Zr2 O2 -127.48(18) . .
O1 Cd1 Zr2 O2 180.0 . .
C1 Cd1 Zr2 O2 0.0 . .
Zr1 Cd1 Zr2 O2 180.0 . .
O3 Cd1 Zr2 O4 -52.52(18) 8_565 .
O3 Cd1 Zr2 O4 52.52(18) . .
O2 Cd1 Zr2 O4 180.0 . .
O1 Cd1 Zr2 O4 0.0 . .
C1 Cd1 Zr2 O4 180.0 . .
Zr1 Cd1 Zr2 O4 0.0 . .
O3 Cd1 Zr2 O3 105.0(4) . 8_565
O2 Cd1 Zr2 O3 -127.48(18) . 8_565
O1 Cd1 Zr2 O3 52.52(18) . 8_565
C1 Cd1 Zr2 O3 -127.48(18) . 8_565
Zr1 Cd1 Zr2 O3 52.52(18) . 8_565
O3 Cd1 Zr2 O3 -105.0(4) 8_565 .
O2 Cd1 Zr2 O3 127.48(18) . .
O1 Cd1 Zr2 O3 -52.52(18) . .
C1 Cd1 Zr2 O3 127.48(18) . .
Zr1 Cd1 Zr2 O3 -52.52(18) . .
O3 Cd1 Zr2 Zr1 -52.52(18) 8_565 .
O3 Cd1 Zr2 Zr1 52.52(18) . .
O2 Cd1 Zr2 Zr1 180.0 . .
O1 Cd1 Zr2 Zr1 0.0 . .
C1 Cd1 Zr2 Zr1 180.0 . .
O5 Zr1 Zr2 O6 0.3(3) . 8_565
O5 Zr1 Zr2 O6 129.9(3) 8_565 8_565
O1 Zr1 Zr2 O6 -114.9(2) . 8_565
O4 Zr1 Zr2 O6 65.1(2) . 8_565
O3 Zr1 Zr2 O6 -61.6(3) 8_565 8_565
O3 Zr1 Zr2 O6 -168.1(3) . 8_565
Cd1 Zr1 Zr2 O6 -114.9(2) . 8_565
O5 Zr1 Zr2 O6 -129.9(3) . .
O5 Zr1 Zr2 O6 -0.3(3) 8_565 .
O1 Zr1 Zr2 O6 114.9(2) . .
O4 Zr1 Zr2 O6 -65.1(2) . .
O3 Zr1 Zr2 O6 168.1(3) 8_565 .
O3 Zr1 Zr2 O6 61.6(3) . .
Cd1 Zr1 Zr2 O6 114.9(2) . .
O5 Zr1 Zr2 O2 115.2(2) . .
O5 Zr1 Zr2 O2 -115.2(2) 8_565 .
O1 Zr1 Zr2 O2 0.0 . .
O4 Zr1 Zr2 O2 180.0 . .
O3 Zr1 Zr2 O2 53.25(18) 8_565 .
O3 Zr1 Zr2 O2 -53.25(18) . .
Cd1 Zr1 Zr2 O2 0.0 . .
O5 Zr1 Zr2 O4 -64.8(2) . .
O5 Zr1 Zr2 O4 64.8(2) 8_565 .
O1 Zr1 Zr2 O4 180.0 . .
O3 Zr1 Zr2 O4 -126.75(18) 8_565 .
O3 Zr1 Zr2 O4 126.75(18) . .
Cd1 Zr1 Zr2 O4 180.0 . .
O5 Zr1 Zr2 O3 62.0(3) . 8_565
O5 Zr1 Zr2 O3 -168.5(3) 8_565 8_565
O1 Zr1 Zr2 O3 -53.25(18) . 8_565
O4 Zr1 Zr2 O3 126.75(18) . 8_565
O3 Zr1 Zr2 O3 -106.5(4) . 8_565
Cd1 Zr1 Zr2 O3 -53.25(18) . 8_565
O5 Zr1 Zr2 O3 168.5(3) . .
O5 Zr1 Zr2 O3 -62.0(3) 8_565 .
O1 Zr1 Zr2 O3 53.25(18) . .
O4 Zr1 Zr2 O3 -126.75(18) . .
O3 Zr1 Zr2 O3 106.5(4) 8_565 .
Cd1 Zr1 Zr2 O3 53.25(18) . .
O5 Zr1 Zr2 Cd1 115.2(2) . .
O5 Zr1 Zr2 Cd1 -115.2(2) 8_565 .
O1 Zr1 Zr2 Cd1 0.0 . .
O4 Zr1 Zr2 Cd1 180.0 . .
O3 Zr1 Zr2 Cd1 53.25(18) 8_565 .
O3 Zr1 Zr2 Cd1 -53.25(18) . .
O6 Zr2 O4 C40 51.5(2) 8_565 .
O6 Zr2 O4 C40 -51.5(2) . .
O2 Zr2 O4 C40 180.000(2) . .
O3 Zr2 O4 C40 144.76(14) 8_565 .
O3 Zr2 O4 C40 -144.76(14) . .
Cd1 Zr2 O4 C40 180.000(2) . .
Zr1 Zr2 O4 C40 180.000(2) . .
O6 Zr2 O4 Zr1 -128.5(2) 8_565 .
O6 Zr2 O4 Zr1 128.5(2) . .
O2 Zr2 O4 Zr1 0.0 . .
O3 Zr2 O4 Zr1 -35.24(14) 8_565 .
O3 Zr2 O4 Zr1 35.24(14) . .
Cd1 Zr2 O4 Zr1 0.0 . .
O5 Zr1 O4 C40 -51.00(19) . .
O5 Zr1 O4 C40 51.00(19) 8_565 .
O1 Zr1 O4 C40 180.000(2) . .
O3 Zr1 O4 C40 -144.85(13) 8_565 .
O3 Zr1 O4 C40 144.85(13) . .
Cd1 Zr1 O4 C40 180.000(2) . .
Zr2 Zr1 O4 C40 180.000(2) . .
O5 Zr1 O4 Zr2 129.00(19) . .
O5 Zr1 O4 Zr2 -129.00(19) 8_565 .
O1 Zr1 O4 Zr2 0.0 . .
O3 Zr1 O4 Zr2 35.15(13) 8_565 .
O3 Zr1 O4 Zr2 -35.15(13) . .
Cd1 Zr1 O4 Zr2 0.0 . .
O6 Zr2 O6 C60 9(6) 8_565 .
O2 Zr2 O6 C60 -94(6) . .
O4 Zr2 O6 C60 112(6) . .
O3 Zr2 O6 C60 177(5) 8_565 .
O3 Zr2 O6 C60 -174(6) . .
Cd1 Zr2 O6 C60 -138(6) . .
Zr1 Zr2 O6 C60 148(6) . .
O5 Zr1 O5 C52 92(7) 8_565 .
O1 Zr1 O5 C52 -11(7) . .
O4 Zr1 O5 C52 -165(7) . .
O3 Zr1 O5 C52 -91(7) 8_565 .
O3 Zr1 O5 C52 -101(7) . .
Cd1 Zr1 O5 C52 -55(7) . .
Zr2 Zr1 O5 C52 -129(7) . .
O5 Zr1 O1 C10 51.03(19) . .
O5 Zr1 O1 C10 -51.03(19) 8_565 .
O4 Zr1 O1 C10 180.0 . .
O3 Zr1 O1 C10 146.09(13) 8_565 .
O3 Zr1 O1 C10 -146.09(13) . .
Cd1 Zr1 O1 C10 180.0 . .
Zr2 Zr1 O1 C10 180.0 . .
O5 Zr1 O1 Cd1 -128.97(19) . .
O5 Zr1 O1 Cd1 128.97(19) 8_565 .
O4 Zr1 O1 Cd1 0.0 . .
O3 Zr1 O1 Cd1 -33.91(13) 8_565 .
O3 Zr1 O1 Cd1 33.91(13) . .
Zr2 Zr1 O1 Cd1 0.0 . .
O3 Cd1 O1 C10 -144.72(13) 8_565 .
O3 Cd1 O1 C10 144.72(13) . .
O2 Cd1 O1 C10 180.0 . .
C1 Cd1 O1 C10 0.0 . .
Zr2 Cd1 O1 C10 180.0 . .
Zr1 Cd1 O1 C10 180.0 . .
O3 Cd1 O1 Zr1 35.28(13) 8_565 .
O3 Cd1 O1 Zr1 -35.28(13) . .
O2 Cd1 O1 Zr1 0.0 . .
C1 Cd1 O1 Zr1 180.0 . .
Zr2 Cd1 O1 Zr1 0.0 . .
O6 Zr2 O2 C20 -51.7(2) 8_565 .
O6 Zr2 O2 C20 51.7(2) . .
O4 Zr2 O2 C20 180.000(4) . .
O3 Zr2 O2 C20 -145.90(13) 8_565 .
O3 Zr2 O2 C20 145.90(13) . .
Cd1 Zr2 O2 C20 180.000(3) . .
Zr1 Zr2 O2 C20 180.000(3) . .
O6 Zr2 O2 Cd1 128.3(2) 8_565 .
O6 Zr2 O2 Cd1 -128.3(2) . .
O4 Zr2 O2 Cd1 0.000(1) . .
O3 Zr2 O2 Cd1 34.10(13) 8_565 .
O3 Zr2 O2 Cd1 -34.10(13) . .
Zr1 Zr2 O2 Cd1 0.0 . .
O3 Cd1 O2 C20 144.78(13) 8_565 .
O3 Cd1 O2 C20 -144.78(13) . .
O1 Cd1 O2 C20 180.000(4) . .
C1 Cd1 O2 C20 0.000(3) . .
Zr2 Cd1 O2 C20 180.000(4) . .
Zr1 Cd1 O2 C20 180.000(4) . .
O3 Cd1 O2 Zr2 -35.22(13) 8_565 .
O3 Cd1 O2 Zr2 35.22(13) . .
O1 Cd1 O2 Zr2 0.0 . .
C1 Cd1 O2 Zr2 180.0 . .
Zr1 Cd1 O2 Zr2 0.0 . .
O6 Zr2 O3 C30 178.4(10) 8_565 .
O6 Zr2 O3 C30 11.1(8) . .
O2 Zr2 O3 C30 -89.2(8) . .
O4 Zr2 O3 C30 110.1(8) . .
O3 Zr2 O3 C30 -171.8(7) 8_565 .
Cd1 Zr2 O3 C30 -125.1(8) . .
Zr1 Zr2 O3 C30 142.4(8) . .
O6 Zr2 O3 Zr1 36.0(9) 8_565 .
O6 Zr2 O3 Zr1 -131.3(2) . .
O2 Zr2 O3 Zr1 128.5(2) . .
O4 Zr2 O3 Zr1 -32.28(16) . .
O3 Zr2 O3 Zr1 45.8(2) 8_565 .
Cd1 Zr2 O3 Zr1 92.6(2) . .
O6 Zr2 O3 Cd1 -56.6(8) 8_565 .
O6 Zr2 O3 Cd1 136.1(2) . .
O2 Zr2 O3 Cd1 35.89(18) . .
O4 Zr2 O3 Cd1 -124.9(2) . .
O3 Zr2 O3 Cd1 -46.8(2) 8_565 .
Zr1 Zr2 O3 Cd1 -92.6(2) . .
O5 Zr1 O3 C30 -178.7(9) . .
O5 Zr1 O3 C30 -11.7(8) 8_565 .
O1 Zr1 O3 C30 88.1(7) . .
O4 Zr1 O3 C30 -110.8(7) . .
O3 Zr1 O3 C30 171.2(7) 8_565 .
Cd1 Zr1 O3 C30 124.3(8) . .
Zr2 Zr1 O3 C30 -143.1(8) . .
O5 Zr1 O3 Zr2 -35.7(9) . .
O5 Zr1 O3 Zr2 131.4(2) 8_565 .
O1 Zr1 O3 Zr2 -128.8(2) . .
O4 Zr1 O3 Zr2 32.27(16) . .
O3 Zr1 O3 Zr2 -45.7(2) 8_565 .
Cd1 Zr1 O3 Zr2 -92.59(19) . .
O5 Zr1 O3 Cd1 56.9(9) . .
O5 Zr1 O3 Cd1 -136.0(2) 8_565 .
O1 Zr1 O3 Cd1 -36.20(19) . .
O4 Zr1 O3 Cd1 124.9(2) . .
O3 Zr1 O3 Cd1 46.90(19) 8_565 .
Zr2 Zr1 O3 Cd1 92.59(19) . .
O3 Cd1 O3 C30 -179.3(6) 8_565 .
O2 Cd1 O3 C30 103.1(7) . .
O1 Cd1 O3 C30 -102.0(7) . .
C1 Cd1 O3 C30 -25.8(13) . .
Zr2 Cd1 O3 C30 134.0(7) . .
Zr1 Cd1 O3 C30 -132.5(7) . .
O3 Cd1 O3 Zr2 46.7(2) 8_565 .
O2 Cd1 O3 Zr2 -30.86(17) . .
O1 Cd1 O3 Zr2 124.0(2) . .
C1 Cd1 O3 Zr2 -159.8(11) . .
Zr1 Cd1 O3 Zr2 93.50(18) . .
O3 Cd1 O3 Zr1 -46.8(2) 8_565 .
O2 Cd1 O3 Zr1 -124.4(2) . .
O1 Cd1 O3 Zr1 30.47(16) . .
C1 Cd1 O3 Zr1 106.7(11) . .
Zr2 Cd1 O3 Zr1 -93.50(18) . .
Zr1 O5 C52 C51 -145(6) . .
Zr1 O5 C52 C50 -41(9) . .
Zr1 O1 C10 C11 -109.2(17) . 8_565
Cd1 O1 C10 C11 70.8(17) . 8_565
Zr1 O1 C10 C11 109.2(17) . .
Cd1 O1 C10 C11 -70.8(17) . .
Zr2 O2 C20 C21 114.4(16) . .
Cd1 O2 C20 C21 -65.6(16) . .
Zr2 O2 C20 C21 -114.4(16) . 8_565
Cd1 O2 C20 C21 65.6(16) . 8_565
Zr2 O6 C60 C62 -42(7) . .
Zr2 O6 C60 C61 121(5) . .
Zr2 O3 C30 C31 128.4(17) . .
Zr1 O3 C30 C31 -100.7(19) . .
Cd1 O3 C30 C31 13(2) . .
Zr2 O3 C30 C32 -63.9(13) . .
Zr1 O3 C30 C32 67.0(12) . .
Cd1 O3 C30 C32 -179.0(8) . .
Zr2 O4 C40 C41 -81.4(19) . .
Zr1 O4 C40 C41 98.6(19) . .
Zr2 O4 C40 C41 81.4(19) . 8_565
Zr1 O4 C40 C41 -98.6(19) . 8_565
F3 C2 C1 F1 73.2(16) . 8_565
F2 C2 C1 F1 -40.6(19) 8_565 8_565
F2 C2 C1 F1 -173.1(19) . 8_565
F3 C2 C1 F1 -73.2(16) . .
F2 C2 C1 F1 173.1(19) 8_565 .
F2 C2 C1 F1 40.6(19) . .
F3 C2 C1 Cd1 180.000(2) . .
F2 C2 C1 Cd1 66.2(9) 8_565 .
F2 C2 C1 Cd1 -66.2(9) . .
O3 Cd1 C1 F1 -11(3) 8_565 8_565
O3 Cd1 C1 F1 -147.3(12) . 8_565
O2 Cd1 C1 F1 100.9(19) . 8_565
O1 Cd1 C1 F1 -79.1(19) . 8_565
Zr2 Cd1 C1 F1 100.9(19) . 8_565
Zr1 Cd1 C1 F1 -79.1(19) . 8_565
O3 Cd1 C1 F1 147.3(12) 8_565 .
O3 Cd1 C1 F1 11(3) . .
O2 Cd1 C1 F1 -100.9(19) . .
O1 Cd1 C1 F1 79.1(19) . .
Zr2 Cd1 C1 F1 -100.9(19) . .
Zr1 Cd1 C1 F1 79.1(19) . .
O3 Cd1 C1 C2 -111.9(9) 8_565 .
O3 Cd1 C1 C2 111.9(9) . .
O2 Cd1 C1 C2 0.000(3) . .
O1 Cd1 C1 C2 180.000(2) . .
Zr2 Cd1 C1 C2 0.000(1) . .
Zr1 Cd1 C1 C2 180.000(3) . .
